data_1560295
loop_
_publ_author_name
'Pham, Duyen N. K.'
'Chadeayne, Andrew R.'
'Golen, James A.'
'Manke, David R.'

_publ_section_title
;
 Bufotenidinium iodide
;
_journal_coeditor_code BT4107
_journal_issue 2
_journal_name_full IUCrData
_journal_page_first x210123
_journal_paper_doi 10.1107/S2414314621001231
_journal_volume 6
_journal_year 2021
_chemical_formula_iupac 'C13 H19 N2 O +, I -'
_chemical_formula_moiety 'C13 H19 N2 O +, I -'
_chemical_formula_sum 'C13 H19 I N2 O'
_chemical_formula_weight 346.20
_chemical_name_common
;
5-Hydroxy-<i>N</i>,<i>N</i>,<i>N</i>-trimethyltryptammonium iodide
;
_chemical_name_systematic
;
[2-(5-Hydroxy-1<i>H</i>-indol-3-yl)ethyl]trimethylazanium iodide
;
_space_group_crystal_system orthorhombic
_space_group_IT_number 19
_space_group_name_Hall 'P 2ac 2ab'
_space_group_name_H-M_alt 'P 21 21 21'
_atom_sites_solution_hydrogens mixed
_atom_sites_solution_primary dual
_audit_creation_method
;
Olex2 1.3
(compiled 2020.11.12 svn.r5f609507 for OlexSys, GUI svn.r6226)
;
_cell_angle_alpha 90
_cell_angle_beta 90
_cell_angle_gamma 90
_cell_formula_units_Z 4
_cell_length_a 8.9944(4)
_cell_length_b 11.3250(6)
_cell_length_c 14.4042(7)
_cell_measurement_reflns_used 9674
_cell_measurement_temperature 297(2)
_cell_measurement_theta_max 26.37
_cell_measurement_theta_min 2.67
_cell_volume 1467.23(12)
_computing_cell_refinement
;
SAINT (Bruker, 2018)
;
_computing_data_collection
;
APEX3 (Bruker, 2018)
;
_computing_data_reduction
;
SAINT (Bruker, 2018)
;
_computing_molecular_graphics
;
<i>OLEX2</i> (Dolomanov <i>et al.</i>,  2009)
;
_computing_publication_material
;
publCIF (Westrip, 2010)
;
_computing_structure_refinement
;
SHELXL2018 (Sheldrick, 2015a)
;
_computing_structure_solution
;
SHELXT2014 (Sheldrick, 2015b)
;
_diffrn_ambient_temperature 297.15
_diffrn_measured_fraction_theta_full 0.968
_diffrn_measured_fraction_theta_max 0.971
_diffrn_measurement_device_type 'Bruker D8 Venture CMOS'
_diffrn_measurement_method '\f and \w scans'
_diffrn_radiation_type MoK\a
_diffrn_radiation_wavelength 0.71073
_diffrn_reflns_av_R_equivalents 0.0228
_diffrn_reflns_av_unetI/netI 0.0100
_diffrn_reflns_limit_h_max 10
_diffrn_reflns_limit_h_min -11
_diffrn_reflns_limit_k_max 14
_diffrn_reflns_limit_k_min -14
_diffrn_reflns_limit_l_max 18
_diffrn_reflns_limit_l_min -18
_diffrn_reflns_number 45268
_diffrn_reflns_theta_full 25.242
_diffrn_reflns_theta_max 26.386
_diffrn_reflns_theta_min 2.892
_diffrn_source_current 30.0
_diffrn_source_power 1.5
_diffrn_source_voltage 50.0
_diffrn_standards_number 0
_exptl_absorpt_coefficient_mu 2.171
_exptl_absorpt_correction_T_max 0.7454
_exptl_absorpt_correction_T_min 0.6722
_exptl_absorpt_correction_type multi-scan
_exptl_absorpt_process_details
;
(SADABS; Bruker, 2018)
;
_exptl_crystal_colour colourless
_exptl_crystal_density_diffrn 1.567
_exptl_crystal_description BLOCK
_exptl_crystal_F_000 688
_exptl_crystal_size_max 0.25
_exptl_crystal_size_mid 0.19
_exptl_crystal_size_min 0.18
_refine_diff_density_max 0.420
_refine_diff_density_min -0.373
_refine_ls_extinction_method none
_refine_ls_goodness_of_fit_ref 1.080
_refine_ls_hydrogen_treatment mixed
_refine_ls_matrix_type full
_refine_ls_number_parameters 165
_refine_ls_number_reflns 2937
_refine_ls_number_restraints 2
_refine_ls_restrained_S_all 1.080
_refine_ls_R_factor_all 0.0141
_refine_ls_R_factor_gt 0.0132
_refine_ls_shift/su_max 0.002
_refine_ls_shift/su_mean 0.000
_refine_ls_structure_factor_coef Fsqd
_refine_ls_weighting_details 'w=1/[\s^2^(Fo^2^)+(0.0105P)^2^+0.4198P] where P=(Fo^2^+2Fc^2^)/3'
_refine_ls_weighting_scheme calc
_refine_ls_wR_factor_gt 0.0309
_refine_ls_wR_factor_ref 0.0317
_reflns_number_gt 2866
_reflns_number_total 2937
_reflns_threshold_expression 'I > 2\s(I)'
_cod_data_source_file bt4107sup1.cif
_cod_data_source_block I
_cod_database_code 1560295
_shelx_space_group_comment
;
The symmetry employed for this shelxl refinement is uniquely defined
by the following loop, which should always be used as a source of
symmetry information in preference to the above space-group names.
They are only intended as comments.
;
_shelx_estimated_absorpt_t_min 0.613
_shelx_estimated_absorpt_t_max 0.696

loop_
_space_group_symop_operation_xyz
'x, y, z'
'-x+1/2, -y, z+1/2'
'-x, y+1/2, -z+1/2'
'x+1/2, -y+1/2, -z'

loop_
_atom_site_type_symbol
_atom_site_label
_atom_site_fract_x
_atom_site_fract_y
_atom_site_fract_z
_atom_site_U_iso_or_equiv
_atom_site_adp_type
_atom_site_calc_flag
_atom_site_occupancy
_atom_site_disorder_assembly
_atom_site_disorder_group
I I1 1.27678(2) 0.68783(2) 0.80214(2) 0.04918(6) Uani d 1 . .
O O1 0.9362(3) 0.5938(3) 0.71675(17) 0.0750(7) Uani d 1 . .
N N1 0.6590(3) 0.6055(2) 0.37895(16) 0.0498(5) Uani d 1 . .
N N2 0.2789(2) 0.30817(18) 0.61774(13) 0.0391(4) Uani d 1 . .
C C1 0.5215(3) 0.5666(2) 0.40501(19) 0.0485(6) Uani d 1 . .
H H1B 0.441446 0.556178 0.364948 0.058 Uiso calc 1 . .
C C2 0.7484(3) 0.61161(18) 0.45606(16) 0.0406(6) Uani d 1 . .
C C3 0.8962(3) 0.6469(2) 0.4660(2) 0.0497(7) Uani d 1 . .
H H3 0.950871 0.673197 0.415302 0.060 Uiso calc 1 . .
C C4 0.9584(3) 0.6418(2) 0.5530(2) 0.0507(7) Uani d 1 . .
H H4 1.056532 0.665360 0.561501 0.061 Uiso calc 1 . .
C C5 0.8756(3) 0.6014(2) 0.6292(2) 0.0479(6) Uani d 1 . .
C C6 0.7298(3) 0.5668(2) 0.62022(16) 0.0429(5) Uani d 1 . .
H H6 0.676325 0.540356 0.671410 0.052 Uiso calc 1 . .
C C7 0.6637(3) 0.57222(19) 0.53238(16) 0.0364(5) Uani d 1 . .
C C8 0.5182(3) 0.5451(2) 0.49817(17) 0.0391(5) Uani d 1 . .
C C9 0.3882(3) 0.5012(2) 0.55239(19) 0.0447(6) Uani d 1 . .
H H9A 0.296470 0.525310 0.522426 0.054 Uiso calc 1 . .
H H9B 0.389880 0.534545 0.614414 0.054 Uiso calc 1 . .
C C10 0.3953(3) 0.3676(2) 0.55785(17) 0.0358(5) Uani d 1 . .
H H10A 0.386906 0.336400 0.495364 0.043 Uiso calc 1 . .
H H10B 0.492611 0.345643 0.581186 0.043 Uiso calc 1 . .
C C11 0.3074(4) 0.3325(3) 0.71866(17) 0.0547(7) Uani d 1 . .
H H11A 0.406203 0.307458 0.734450 0.082 Uiso calc 1 . .
H H11B 0.236688 0.290083 0.755761 0.082 Uiso calc 1 . .
H H11C 0.297675 0.415645 0.730285 0.082 Uiso calc 1 . .
C C12 0.2907(3) 0.1772(2) 0.6019(2) 0.0566(6) Uani d 1 . .
H H12A 0.388997 0.151050 0.617656 0.085 Uiso calc 1 . .
H H12B 0.271215 0.160013 0.537743 0.085 Uiso calc 1 . .
H H12C 0.219355 0.136997 0.640060 0.085 Uiso calc 1 . .
C C13 0.1260(3) 0.3483(3) 0.5916(2) 0.0599(8) Uani d 1 . .
H H13A 0.113955 0.429832 0.608060 0.090 Uiso calc 1 . .
H H13B 0.053621 0.301558 0.624009 0.090 Uiso calc 1 . .
H H13C 0.112305 0.339099 0.525871 0.090 Uiso calc 1 . .
H H1A 0.686(4) 0.629(3) 0.3256(13) 0.070(10) Uiso d 1 . .
H H1 1.021(2) 0.625(3) 0.713(3) 0.093(14) Uiso d 1 . .

loop_
_atom_site_aniso_label
_atom_site_aniso_U_11
_atom_site_aniso_U_22
_atom_site_aniso_U_33
_atom_site_aniso_U_12
_atom_site_aniso_U_13
_atom_site_aniso_U_23
I1 0.04798(9) 0.05760(10) 0.04197(8) -0.00650(8) -0.00644(7) 0.00349(8)
O1 0.0540(13) 0.118(2) 0.0527(13) -0.0119(14) -0.0117(10) -0.0055(13)
N1 0.0669(15) 0.0466(12) 0.0357(11) -0.0056(11) 0.0020(11) 0.0092(9)
N2 0.0353(8) 0.0375(9) 0.0444(9) -0.0029(11) 0.0023(8) -0.0056(8)
C1 0.0556(15) 0.0419(13) 0.0480(14) 0.0001(12) -0.0082(12) 0.0017(12)
C2 0.0484(17) 0.0282(10) 0.0450(13) -0.0017(10) 0.0060(11) 0.0012(9)
C3 0.0529(16) 0.0398(13) 0.0564(16) -0.0067(12) 0.0170(14) 0.0026(12)
C4 0.0401(14) 0.0433(13) 0.0688(18) -0.0059(11) 0.0041(13) -0.0079(13)
C5 0.0463(15) 0.0500(15) 0.0473(14) -0.0004(12) -0.0031(12) -0.0097(11)
C6 0.0443(12) 0.0455(12) 0.0389(11) -0.0029(12) 0.0044(11) -0.0020(9)
C7 0.0432(12) 0.0263(10) 0.0396(12) -0.0014(9) 0.0050(10) -0.0021(9)
C8 0.0441(13) 0.0288(11) 0.0442(13) -0.0010(10) -0.0002(11) -0.0021(10)
C9 0.0402(13) 0.0375(13) 0.0564(16) 0.0024(11) 0.0048(12) -0.0018(12)
C10 0.0325(11) 0.0365(11) 0.0385(12) -0.0011(9) 0.0010(9) -0.0048(9)
C11 0.0672(19) 0.0554(16) 0.0414(13) -0.0034(13) 0.0083(11) -0.0036(11)
C12 0.0596(15) 0.0380(12) 0.0721(17) -0.0109(14) 0.0107(14) -0.0071(13)
C13 0.0313(12) 0.069(2) 0.080(2) -0.0019(12) 0.0037(14) 0.0006(16)

loop_
_atom_type_symbol
_atom_type_description
_atom_type_scat_dispersion_real
_atom_type_scat_dispersion_imag
_atom_type_scat_source
C C 0.0033 0.0016 'International Tables Vol C Tables 4.2.6.8 and 6.1.1.4'
H H 0.0000 0.0000 'International Tables Vol C Tables 4.2.6.8 and 6.1.1.4'
I I -0.4742 1.8119 'International Tables Vol C Tables 4.2.6.8 and 6.1.1.4'
N N 0.0061 0.0033 'International Tables Vol C Tables 4.2.6.8 and 6.1.1.4'
O O 0.0106 0.0060 'International Tables Vol C Tables 4.2.6.8 and 6.1.1.4'

loop_
_geom_angle_atom_site_label_1
_geom_angle_atom_site_label_2
_geom_angle_atom_site_label_3
_geom_angle_site_symmetry_1
_geom_angle_site_symmetry_3
_geom_angle
_geom_angle_publ_flag
C5 O1 H1 . . 106(3) ?
C1 N1 C2 . . 108.9(2) ?
C1 N1 H1A . . 128(2) ?
C2 N1 H1A . . 123(2) ?
C11 N2 C10 . . 110.56(19) ?
C11 N2 C12 . . 108.4(2) ?
C12 N2 C10 . . 107.63(18) ?
C13 N2 C10 . . 110.9(2) ?
C13 N2 C11 . . 110.2(2) ?
C13 N2 C12 . . 109.0(2) ?
N1 C1 H1B . . 124.8 ?
C8 C1 N1 . . 110.3(2) ?
C8 C1 H1B . . 124.8 ?
N1 C2 C3 . . 131.0(2) ?
N1 C2 C7 . . 107.4(2) ?
C3 C2 C7 . . 121.7(2) ?
C2 C3 H3 . . 121.0 ?
C4 C3 C2 . . 118.1(3) ?
C4 C3 H3 . . 121.0 ?
C3 C4 H4 . . 119.7 ?
C3 C4 C5 . . 120.7(3) ?
C5 C4 H4 . . 119.7 ?
O1 C5 C4 . . 121.7(3) ?
C6 C5 O1 . . 116.5(3) ?
C6 C5 C4 . . 121.8(3) ?
C5 C6 H6 . . 120.7 ?
C5 C6 C7 . . 118.5(2) ?
C7 C6 H6 . . 120.7 ?
C2 C7 C8 . . 107.1(2) ?
C6 C7 C2 . . 119.3(2) ?
C6 C7 C8 . . 133.6(2) ?
C1 C8 C7 . . 106.3(2) ?
C1 C8 C9 . . 126.2(3) ?
C7 C8 C9 . . 127.4(2) ?
C8 C9 H9A . . 109.9 ?
C8 C9 H9B . . 109.9 ?
C8 C9 C10 . . 109.0(2) ?
H9A C9 H9B . . 108.3 ?
C10 C9 H9A . . 109.9 ?
C10 C9 H9B . . 109.9 ?
N2 C10 C9 . . 116.3(2) ?
N2 C10 H10A . . 108.2 ?
N2 C10 H10B . . 108.2 ?
C9 C10 H10A . . 108.2 ?
C9 C10 H10B . . 108.2 ?
H10A C10 H10B . . 107.4 ?
N2 C11 H11A . . 109.5 ?
N2 C11 H11B . . 109.5 ?
N2 C11 H11C . . 109.5 ?
H11A C11 H11B . . 109.5 ?
H11A C11 H11C . . 109.5 ?
H11B C11 H11C . . 109.5 ?
N2 C12 H12A . . 109.5 ?
N2 C12 H12B . . 109.5 ?
N2 C12 H12C . . 109.5 ?
H12A C12 H12B . . 109.5 ?
H12A C12 H12C . . 109.5 ?
H12B C12 H12C . . 109.5 ?
N2 C13 H13A . . 109.5 ?
N2 C13 H13B . . 109.5 ?
N2 C13 H13C . . 109.5 ?
H13A C13 H13B . . 109.5 ?
H13A C13 H13C . . 109.5 ?
H13B C13 H13C . . 109.5 ?

loop_
_geom_bond_atom_site_label_1
_geom_bond_atom_site_label_2
_geom_bond_site_symmetry_2
_geom_bond_distance
_geom_bond_publ_flag
O1 C5 . 1.377(4) ?
O1 H1 . 0.847(13) ?
N1 C1 . 1.366(4) ?
N1 C2 . 1.373(3) ?
N1 H1A . 0.849(13) ?
N2 C10 . 1.515(3) ?
N2 C11 . 1.502(3) ?
N2 C12 . 1.504(3) ?
N2 C13 . 1.496(3) ?
C1 H1B . 0.9300 ?
C1 C8 . 1.364(4) ?
C2 C3 . 1.395(4) ?
C2 C7 . 1.410(3) ?
C3 H3 . 0.9300 ?
C3 C4 . 1.373(4) ?
C4 H4 . 0.9300 ?
C4 C5 . 1.403(4) ?
C5 C6 . 1.374(4) ?
C6 H6 . 0.9300 ?
C6 C7 . 1.399(3) ?
C7 C8 . 1.432(3) ?
C8 C9 . 1.492(4) ?
C9 H9A . 0.9700 ?
C9 H9B . 0.9700 ?
C9 C10 . 1.516(3) ?
C10 H10A . 0.9700 ?
C10 H10B . 0.9700 ?
C11 H11A . 0.9600 ?
C11 H11B . 0.9600 ?
C11 H11C . 0.9600 ?
C12 H12A . 0.9600 ?
C12 H12B . 0.9600 ?
C12 H12C . 0.9600 ?
C13 H13A . 0.9600 ?
C13 H13B . 0.9600 ?
C13 H13C . 0.9600 ?

loop_
_geom_hbond_atom_site_label_D
_geom_hbond_atom_site_label_H
_geom_hbond_atom_site_label_A
_geom_hbond_site_symmetry_A
_geom_hbond_distance_DH
_geom_hbond_distance_HA
_geom_hbond_distance_DA
_geom_hbond_angle_DHA
_geom_hbond_publ_flag
N1 H1A I1 4_466 0.849(13) 2.89(2) 3.662(2) 152(3) yes
O1 H1 I1 . 0.847(13) 2.72(3) 3.468(2) 147(4) yes

loop_
_geom_torsion_atom_site_label_1
_geom_torsion_atom_site_label_2
_geom_torsion_atom_site_label_3
_geom_torsion_atom_site_label_4
_geom_torsion_site_symmetry_1
_geom_torsion_site_symmetry_2
_geom_torsion_site_symmetry_3
_geom_torsion_site_symmetry_4
_geom_torsion
_geom_torsion_publ_flag
O1 C5 C6 C7 . . . . -179.6(2) ?
N1 C1 C8 C7 . . . . -0.1(3) ?
N1 C1 C8 C9 . . . . -179.7(2) ?
N1 C2 C3 C4 . . . . -178.8(3) ?
N1 C2 C7 C6 . . . . 178.5(2) ?
N1 C2 C7 C8 . . . . -1.5(3) ?
C1 N1 C2 C3 . . . . -179.3(3) ?
C1 N1 C2 C7 . . . . 1.5(3) ?
C1 C8 C9 C10 . . . . 92.6(3) ?
C2 N1 C1 C8 . . . . -0.8(3) ?
C2 C3 C4 C5 . . . . 0.4(4) ?
C2 C7 C8 C1 . . . . 1.0(3) ?
C2 C7 C8 C9 . . . . -179.4(2) ?
C3 C2 C7 C6 . . . . -0.9(3) ?
C3 C2 C7 C8 . . . . 179.1(2) ?
C3 C4 C5 O1 . . . . 179.0(3) ?
C3 C4 C5 C6 . . . . -0.7(4) ?
C4 C5 C6 C7 . . . . 0.1(4) ?
C5 C6 C7 C2 . . . . 0.6(3) ?
C5 C6 C7 C8 . . . . -179.4(3) ?
C6 C7 C8 C1 . . . . -179.0(3) ?
C6 C7 C8 C9 . . . . 0.6(4) ?
C7 C2 C3 C4 . . . . 0.4(4) ?
C7 C8 C9 C10 . . . . -86.9(3) ?
C8 C9 C10 N2 . . . . 174.8(2) ?
C11 N2 C10 C9 . . . . -70.4(3) ?
C12 N2 C10 C9 . . . . 171.4(2) ?
C13 N2 C10 C9 . . . . 52.2(3) ?

_cod_database_fobs_code 1560295
